data_4107956
loop_
_publ_author_name
'Wei-Hao Huang'
'Peter Y. Zavalij'
'Lyle Isaacs'

_publ_section_title
;
 Cucurbit[n]uril Formation Proceeds by Step-Growth Cyclo-oligomerization
;
_journal_name_full 'Journal of the American Chemical Society'
_journal_page_first 8446
_journal_page_last 8454
_journal_paper_doi 10.1021/ja8013693
_journal_volume 130
_journal_year 2008
_chemical_absolute_configuration ad
_chemical_formula_moiety 'C10 H12 N8 O4, 5(C2 H F3 O2)'
_chemical_formula_sum 'C20 H17 F15 N8 O14'
_chemical_formula_weight 878.42
_chemical_name_common CB2.5CF3COOH
_chemical_name_systematic
;
CB2.5CF3COOH
;
_space_group_IT_number 19
_symmetry_cell_setting orthorhombic
_symmetry_space_group_name_Hall 'P 2ac 2ab'
_symmetry_space_group_name_H-M 'P 21 21 21'
_atom_sites_solution_hydrogens geom
_atom_sites_solution_primary direct
_atom_sites_solution_secondary difmap
_audit_creation_method 'SHELXL-97 & ZCIF'
_cell_angle_alpha 90.00
_cell_angle_beta 90.00
_cell_angle_gamma 90.00
_cell_formula_units_Z 4
_cell_length_a 8.8769(3)
_cell_length_b 12.8191(4)
_cell_length_c 29.5359(9)
_cell_measurement_reflns_used 5901
_cell_measurement_temperature 223(2)
_cell_measurement_theta_max 28.1
_cell_measurement_theta_min 2.1
_cell_volume 3361.00(19)
_computing_cell_refinement 'SAINT (Bruker, 1999)'
_computing_data_collection 'SMART (Bruker, 1999)'
_computing_data_reduction SAINT
_computing_molecular_graphics 'XSHEL (Bruker, 1999)'
_computing_publication_material SHELXL-97
_computing_structure_refinement 'SHELXL-97 (Sheldrick, 1997)'
_computing_structure_solution 'SHELXS-97 (Sheldrick, 1990)'
_diffrn_ambient_temperature 223(2)
_diffrn_detector 'CCD area detector'
_diffrn_detector_area_resol_mean 8.33
_diffrn_detector_type 'Bruker Smart1000'
_diffrn_measured_fraction_theta_full 0.994
_diffrn_measured_fraction_theta_max 0.994
_diffrn_measurement_details 586,443,458
_diffrn_measurement_device_type 'three-circle diffractometer'
_diffrn_measurement_method '\w scans'
_diffrn_measurement_specimen_support 'glass capillary'
_diffrn_orient_matrix_type standard
_diffrn_orient_matrix_UB_11 -0.0127829
_diffrn_orient_matrix_UB_12 0.0178742
_diffrn_orient_matrix_UB_13 0.0327317
_diffrn_orient_matrix_UB_21 0.1101280
_diffrn_orient_matrix_UB_22 0.0155476
_diffrn_orient_matrix_UB_23 0.0022823
_diffrn_orient_matrix_UB_31 -0.0199720
_diffrn_orient_matrix_UB_32 0.0743252
_diffrn_orient_matrix_UB_33 -0.0083508
_diffrn_radiation_monochromator graphite
_diffrn_radiation_source 'fine-focus sealed tube'
_diffrn_radiation_type MoK\a
_diffrn_radiation_wavelength 0.71073
_diffrn_reflns_av_R_equivalents 0.0175
_diffrn_reflns_av_sigmaI/netI 0.0166
_diffrn_reflns_limit_h_max 11
_diffrn_reflns_limit_h_min -10
_diffrn_reflns_limit_k_max 15
_diffrn_reflns_limit_k_min -16
_diffrn_reflns_limit_l_max 37
_diffrn_reflns_limit_l_min -38
_diffrn_reflns_number 24774
_diffrn_reflns_theta_full 27.50
_diffrn_reflns_theta_max 27.50
_diffrn_reflns_theta_min 2.68
_diffrn_source_current 40
_diffrn_source_voltage 50
_diffrn_standards_decay_% 0.00
_exptl_absorpt_coefficient_mu 0.193
_exptl_absorpt_correction_T_max 0.955
_exptl_absorpt_correction_T_min 0.849
_exptl_absorpt_correction_type multi-scan
_exptl_absorpt_process_details 'SADABS (Sheldrick, 1996)'
_exptl_crystal_colour colorless
_exptl_crystal_density_diffrn 1.736
_exptl_crystal_density_method not_measured
_exptl_crystal_description prism
_exptl_crystal_F_000 1760
_exptl_crystal_id 'Isaacs/Huang - dimmer  CB2'
_exptl_crystal_size_max 0.375
_exptl_crystal_size_mid 0.35
_exptl_crystal_size_min 0.24
_refine_diff_density_max 0.235
_refine_diff_density_min -0.182
_refine_diff_density_rms 0.035
_refine_ls_abs_structure_details '(Flack, 1983)'
_refine_ls_abs_structure_Flack 0.0(7)
_refine_ls_extinction_coef 0.0035(3)
_refine_ls_extinction_expression Fc^*^=kFc[1+0.001xFc^2^\l^3^/sin(2\q)]^-1/4^
_refine_ls_extinction_method SHELXL
_refine_ls_goodness_of_fit_ref 1.000
_refine_ls_hydrogen_treatment constr
_refine_ls_matrix_type full
_refine_ls_number_parameters 851
_refine_ls_number_reflns 7659
_refine_ls_number_restraints 1012
_refine_ls_restrained_S_all 1.182
_refine_ls_R_factor_all 0.0458
_refine_ls_R_factor_gt 0.0384
_refine_ls_shift/su_max 0.001
_refine_ls_shift/su_mean 0.000
_refine_ls_structure_factor_coef Fsqd
_refine_ls_weighting_details 'w=1/[\s^2^(Fo^2^)+(0.02P)^2^+1.53P], P=(max(Fo^2^,0)+2Fc^2^)/3'
_refine_ls_weighting_scheme calc
_refine_ls_wR_factor_gt 0.0780
_refine_ls_wR_factor_ref 0.0816
_reflns_Friedel_coverage 0.772
_reflns_number_gt 6778
_reflns_number_total 7659
_reflns_threshold_expression >2sigma(I)
_cod_data_source_file ja8013693-file003.cif
_cod_data_source_block 1306
_cod_database_code 4107956
_diffrn_measurement_total_frames-ccd 1487
_diffrn_measurement_frame_width-ccd 0.3
_diffrn_detector_distance-ccd 4.958
_diffrn_measurement_frame_time-ccd 13
_diffrn_measurement_total_time-ccd 8.32
_diffrn_measurement_frame_size-ccd 512

loop_
_symmetry_equiv_pos_as_xyz
'x, y, z'
'-x+1/2, -y, z+1/2'
'-x, y+1/2, -z+1/2'
'x+1/2, -y+1/2, -z'

loop_
_atom_site_label
_atom_site_type_symbol
_atom_site_fract_x
_atom_site_fract_y
_atom_site_fract_z
_atom_site_U_iso_or_equiv
_atom_site_adp_type
_atom_site_occupancy
_atom_site_symmetry_multiplicity
_atom_site_calc_flag
_atom_site_refinement_flags
_atom_site_disorder_assembly
_atom_site_disorder_group
O1 O 0.13754(19) 0.78581(13) 0.66751(5) 0.0459(4) Uani 1 1 d . . .
O2 O 0.61896(19) 0.53927(12) 0.76133(5) 0.0424(4) Uani 1 1 d . . .
O3 O 0.13156(19) 0.57692(13) 0.58810(6) 0.0475(4) Uani 1 1 d . . .
O4 O 0.6466(2) 0.35299(12) 0.67810(5) 0.0448(4) Uani 1 1 d D . .
N1 N 0.3125(2) 0.80138(15) 0.72418(6) 0.0410(4) Uani 1 1 d . . .
H1 H 0.2524 0.8266 0.7447 0.070(10) Uiso 1 1 calc R . .
N2 N 0.5060(2) 0.70144(14) 0.76246(6) 0.0419(4) Uani 1 1 d . . .
H2 H 0.4849 0.7039 0.7912 0.048(7) Uiso 1 1 calc R . .
N3 N 0.3857(2) 0.73221(13) 0.65938(6) 0.0349(4) Uani 1 1 d . . .
N4 N 0.5900(2) 0.63957(13) 0.69784(6) 0.0355(4) Uani 1 1 d . . .
N5 N 0.3853(2) 0.59688(13) 0.60188(6) 0.0350(4) Uani 1 1 d . . .
N6 N 0.5907(2) 0.50553(13) 0.64032(6) 0.0354(4) Uani 1 1 d . . .
N7 N 0.3047(2) 0.44419(16) 0.57775(8) 0.0489(5) Uani 1 1 d . . .
H7 H 0.2419 0.3945 0.5709 0.067(9) Uiso 1 1 calc R . .
N8 N 0.5188(3) 0.35593(15) 0.61041(7) 0.0485(5) Uani 1 1 d . . .
H8 H 0.5069 0.2889 0.6073 0.064(9) Uiso 1 1 calc R G .
C1 C 0.2675(3) 0.77399(16) 0.68238(7) 0.0360(5) Uani 1 1 d . . .
C2 C 0.5736(2) 0.62058(16) 0.74277(7) 0.0354(4) Uani 1 1 d . . .
C3 C 0.4712(3) 0.78444(16) 0.73122(7) 0.0365(5) Uani 1 1 d . . .
H3 H 0.5245 0.8498 0.7390 0.044(7) Uiso 1 1 calc R . .
C4 C 0.5251(3) 0.73901(15) 0.68501(7) 0.0354(4) Uani 1 1 d . . .
H4 H 0.5998 0.7849 0.6701 0.026(5) Uiso 1 1 calc R . .
C5 C 0.3830(3) 0.70714(16) 0.61142(7) 0.0378(5) Uani 1 1 d . . .
H5A H 0.2921 0.7375 0.5980 0.027(5) Uiso 1 1 calc R . .
H5B H 0.4703 0.7398 0.5968 0.041(6) Uiso 1 1 calc R . .
C6 C 0.6794(2) 0.57407(17) 0.66828(7) 0.0360(4) Uani 1 1 d . G .
H6A H 0.7410 0.6187 0.6487 0.040(6) Uiso 1 1 calc R . .
H6B H 0.7479 0.5320 0.6868 0.030(6) Uiso 1 1 calc R . .
C7 C 0.2607(3) 0.54185(18) 0.58930(7) 0.0389(5) Uani 1 1 d . . .
C8 C 0.5894(3) 0.39971(16) 0.64589(7) 0.0367(5) Uani 1 1 d . G .
C9 C 0.5222(3) 0.53624(16) 0.59778(7) 0.0357(5) Uani 1 1 d . G .
H9 H 0.5959 0.5702 0.5774 0.044(7) Uiso 1 1 calc R . .
C10 C 0.4649(3) 0.43095(17) 0.57800(7) 0.0400(5) Uani 1 1 d . G .
H10 H 0.5052 0.4177 0.5473 0.041(6) Uiso 1 1 calc R . .
C11 C -0.1857(4) 0.3358(3) 0.50839(13) 0.0810(10) Uani 0.942(4) 1 d PDU A 1
F11 F -0.2840(3) 0.4032(2) 0.49150(10) 0.1053(10) Uani 0.942(4) 1 d PDU A 1
F12 F -0.1371(3) 0.2773(3) 0.47497(10) 0.1118(12) Uani 0.942(4) 1 d PDU A 1
F13 F -0.2647(3) 0.2788(2) 0.53726(10) 0.1092(10) Uani 0.942(4) 1 d PDU A 1
C11A C -0.1857(4) 0.3358(3) 0.50839(13) 0.0810(10) Uani 0.058(4) 1 d PDU A 2
F11A F -0.159(4) 0.358(3) 0.4654(5) 0.089(8) Uani 0.058(4) 1 d PDU A 2
F12A F -0.163(4) 0.2364(10) 0.5139(13) 0.093(8) Uani 0.058(4) 1 d PDU A 2
F13A F -0.326(2) 0.363(3) 0.5173(13) 0.101(9) Uani 0.058(4) 1 d PDU A 2
C12 C -0.0539(3) 0.3894(2) 0.53265(11) 0.0637(8) Uani 1 1 d DU . .
O11 O -0.0928(2) 0.47667(18) 0.55166(8) 0.0708(6) Uani 1 1 d DU A .
O12 O 0.0661(3) 0.3476(2) 0.53224(10) 0.0888(8) Uani 1 1 d DU A .
H11 H -0.032(4) 0.511(3) 0.5682(12) 0.115(16) Uiso 1 1 d D . .
C21 C -0.1122(4) 0.8105(3) 0.52020(10) 0.0752(9) Uani 0.370(5) 1 d PDU B 1
F21 F -0.0278(19) 0.8889(13) 0.5055(4) 0.098(3) Uani 0.370(5) 1 d PDU B 1
F22 F -0.2519(9) 0.8356(13) 0.5120(3) 0.080(3) Uani 0.370(5) 1 d PDU B 1
F23 F -0.079(2) 0.7260(8) 0.4955(3) 0.097(3) Uani 0.370(5) 1 d PDU B 1
C21A C -0.1122(4) 0.8105(3) 0.52020(10) 0.0752(9) Uani 0.401(11) 1 d PDU B 2
F21A F -0.2468(11) 0.7780(14) 0.5086(4) 0.136(5) Uani 0.401(11) 1 d PDU B 2
F22A F -0.0113(14) 0.7717(13) 0.4939(3) 0.109(4) Uani 0.401(11) 1 d PDU B 2
F23A F -0.1148(18) 0.9160(5) 0.5161(3) 0.109(3) Uani 0.401(11) 1 d PDU B 2
C21B C -0.1122(4) 0.8105(3) 0.52020(10) 0.0752(9) Uani 0.229(11) 1 d PDU B 3
F21B F -0.162(3) 0.7246(10) 0.4987(6) 0.105(5) Uani 0.229(11) 1 d PDU B 3
F22B F 0.0127(12) 0.8353(18) 0.4989(5) 0.083(4) Uani 0.229(11) 1 d PDU B 3
F23B F -0.213(2) 0.8842(14) 0.5142(5) 0.084(5) Uani 0.229(11) 1 d PDU B 3
C22 C -0.0863(3) 0.7827(2) 0.57015(8) 0.0487(6) Uani 1 1 d U . .
O21 O 0.0399(2) 0.82171(15) 0.58386(6) 0.0541(5) Uani 1 1 d DU B .
O22 O -0.1749(2) 0.73286(18) 0.59072(8) 0.0738(6) Uani 1 1 d U B .
H21 H 0.056(4) 0.800(3) 0.6105(6) 0.093(12) Uiso 1 1 d D . .
C31 C 0.4746(10) 0.4965(7) 0.9119(4) 0.0630(16) Uani 0.408(4) 1 d PDU C 1
F31 F 0.4216(12) 0.5671(8) 0.9407(4) 0.090(3) Uani 0.408(4) 1 d PDU C 1
F32 F 0.5959(10) 0.4580(8) 0.9303(3) 0.100(3) Uani 0.408(4) 1 d PDU C 1
F33 F 0.3756(11) 0.4191(5) 0.9060(3) 0.075(2) Uani 0.408(4) 1 d PDU C 1
C31A C 0.4121(9) 0.5028(6) 0.9064(3) 0.0630(16) Uani 0.526(7) 1 d PDU C 2
F31A F 0.3024(9) 0.4403(7) 0.8948(3) 0.126(3) Uani 0.526(7) 1 d PDU C 2
F32A F 0.3480(9) 0.5713(7) 0.9325(3) 0.093(3) Uani 0.526(7) 1 d PDU C 2
F33A F 0.5132(9) 0.4481(7) 0.9300(3) 0.116(3) Uani 0.526(7) 1 d PDU C 2
C31B C 0.429(3) 0.512(2) 0.9107(10) 0.0630(16) Uani 0.067(5) 1 d PDU C 3
F31B F 0.290(3) 0.543(3) 0.9189(15) 0.086(9) Uani 0.067(5) 1 d PDU C 3
F32B F 0.517(4) 0.551(3) 0.9418(11) 0.084(8) Uani 0.067(5) 1 d PDU C 3
F33B F 0.430(4) 0.408(2) 0.9140(14) 0.047(6) Uani 0.067(5) 1 d PDU C 3
C32 C 0.4954(3) 0.54960(19) 0.86502(8) 0.0509(6) Uani 1 1 d U . .
O31 O 0.5395(3) 0.48011(13) 0.83699(6) 0.0573(5) Uani 1 1 d DU C .
H31 H 0.575(5) 0.500(4) 0.8115(8) 0.134(18) Uiso 1 1 d D . .
O32 O 0.4964(3) 0.64205(13) 0.86045(6) 0.0619(5) Uani 1 1 d U C .
C41 C -0.1862(5) 0.9633(4) 0.77535(17) 0.0797(12) Uani 0.806(4) 1 d PDU D 1
F41 F -0.1407(4) 1.0369(4) 0.80282(16) 0.1339(18) Uani 0.806(4) 1 d PDU D 1
F42 F -0.2831(3) 1.0039(3) 0.74688(14) 0.1223(14) Uani 0.806(4) 1 d PDU D 1
F43 F -0.2598(4) 0.8922(3) 0.79946(12) 0.1185(14) Uani 0.806(4) 1 d PDU D 1
C42 C -0.0511(5) 0.9148(3) 0.75104(14) 0.0508(9) Uani 0.806(4) 1 d PDU D 1
O41 O -0.0939(3) 0.8550(3) 0.71723(11) 0.0720(9) Uani 0.806(4) 1 d PDU D 1
O42 O 0.0719(3) 0.9297(2) 0.76312(10) 0.0668(8) Uani 0.806(4) 1 d PU D 1
H41 H -0.021(4) 0.826(4) 0.7032(16) 0.15(2) Uiso 1 1 d D E 1
C41A C -0.1433(17) 0.9745(13) 0.7788(6) 0.0797(12) Uani 0.194(4) 1 d PDU D 2
F41A F -0.2897(16) 0.9659(17) 0.7842(8) 0.147(6) Uani 0.194(4) 1 d PDU D 2
F42A F -0.083(2) 0.9500(14) 0.8174(5) 0.147(6) Uani 0.194(4) 1 d PDU D 2
F43A F -0.118(2) 1.0749(10) 0.7705(6) 0.147(6) Uani 0.194(4) 1 d PDU D 2
C42A C -0.109(3) 0.902(2) 0.7419(10) 0.080(5) Uani 0.194(4) 1 d PDU D 2
O41A O 0.0318(18) 0.9021(13) 0.7330(6) 0.099(5) Uani 0.194(4) 1 d PDU D 2
O42A O -0.203(2) 0.8569(16) 0.7223(7) 0.128(6) Uani 0.194(4) 1 d PU D 2
C51 C 1.0661(14) 0.1334(10) 0.6475(3) 0.129(2) Uani 0.514(4) 1 d PDU F 1
F51 F 1.1385(15) 0.1520(10) 0.6091(3) 0.190(5) Uani 0.514(4) 1 d PDU F 1
F52 F 1.1573(9) 0.1556(8) 0.6799(3) 0.186(3) Uani 0.514(4) 1 d PDU F 1
F53 F 1.0167(16) 0.0368(9) 0.6440(5) 0.245(5) Uani 0.514(4) 1 d PDU F 1
C52 C 0.9429(16) 0.2287(16) 0.6455(5) 0.096(4) Uani 0.514(4) 1 d PDU F 1
O51 O 0.8393(9) 0.2064(6) 0.6712(3) 0.102(2) Uani 0.514(4) 1 d PDU F 1
O52 O 0.9465(11) 0.3025(8) 0.6242(3) 0.164(4) Uani 0.514(4) 1 d PU F 1
H51 H 0.774(6) 0.261(3) 0.672(2) 0.19(3) Uiso 1 1 d D G 1
C51A C 1.0622(14) 0.1254(9) 0.6353(4) 0.129(2) Uani 0.486(4) 1 d PDU F 2
F51A F 1.0138(11) 0.0912(7) 0.5958(3) 0.170(3) Uani 0.486(4) 1 d PDU F 2
F52A F 1.1122(11) 0.0488(8) 0.6593(4) 0.176(4) Uani 0.486(4) 1 d PDU F 2
F53A F 1.1746(10) 0.1928(8) 0.6268(4) 0.164(4) Uani 0.486(4) 1 d PDU F 2
C52A C 0.9265(11) 0.1700(7) 0.6608(3) 0.0754(19) Uani 0.181(14) 1 d PDU F 2
O51A O 0.887(2) 0.2556(14) 0.6449(7) 0.041(4) Uani 0.181(14) 1 d PDU F 2
O52A O 0.871(3) 0.126(2) 0.6934(9) 0.093(8) Uani 0.181(14) 1 d PU F 2
C52B C 0.9265(11) 0.1700(7) 0.6608(3) 0.0754(19) Uani 0.132(9) 1 d PDU H 3
O51B O 0.955(4) 0.184(3) 0.7055(8) 0.119(9) Uani 0.132(9) 1 d PDU H 3
O52B O 0.840(4) 0.213(3) 0.6414(10) 0.076(7) Uani 0.132(9) 1 d PU H 3
C52C C 0.9265(11) 0.1700(7) 0.6608(3) 0.0754(19) Uani 0.174(13) 1 d PDU I 4
O51C O 0.824(2) 0.1002(14) 0.6687(11) 0.095(7) Uani 0.174(13) 1 d PDU I 4
O52C O 0.911(4) 0.2693(19) 0.6635(11) 0.082(7) Uani 0.174(13) 1 d PU I 4

loop_
_atom_site_aniso_label
_atom_site_aniso_U_11
_atom_site_aniso_U_22
_atom_site_aniso_U_33
_atom_site_aniso_U_23
_atom_site_aniso_U_13
_atom_site_aniso_U_12
O1 0.0476(9) 0.0508(9) 0.0394(8) -0.0063(7) -0.0099(7) 0.0093(8)
O2 0.0541(9) 0.0344(8) 0.0387(8) 0.0058(6) -0.0016(7) 0.0074(7)
O3 0.0451(9) 0.0421(9) 0.0552(10) -0.0111(7) -0.0052(8) 0.0074(7)
O4 0.0565(10) 0.0363(8) 0.0417(8) 0.0072(7) -0.0038(7) 0.0091(7)
N1 0.0467(11) 0.0426(11) 0.0337(9) -0.0051(8) -0.0054(8) 0.0059(9)
N2 0.0582(12) 0.0348(9) 0.0326(9) -0.0006(7) -0.0056(9) 0.0063(9)
N3 0.0429(10) 0.0309(8) 0.0310(8) -0.0026(7) -0.0066(7) 0.0028(8)
N4 0.0435(10) 0.0286(8) 0.0343(8) 0.0027(7) -0.0008(8) 0.0028(8)
N5 0.0424(10) 0.0280(8) 0.0347(9) -0.0018(7) -0.0028(8) 0.0047(8)
N6 0.0435(10) 0.0301(9) 0.0326(8) 0.0027(7) 0.0005(7) 0.0043(8)
N7 0.0511(12) 0.0308(10) 0.0649(13) -0.0118(9) -0.0068(10) 0.0035(9)
N8 0.0720(14) 0.0279(9) 0.0457(10) -0.0017(8) -0.0093(10) 0.0075(10)
C1 0.0454(12) 0.0268(10) 0.0356(10) -0.0005(8) -0.0058(9) 0.0022(9)
C2 0.0378(11) 0.0312(10) 0.0372(11) -0.0009(8) -0.0063(9) -0.0014(8)
C3 0.0441(12) 0.0274(10) 0.0380(10) -0.0023(8) -0.0102(9) -0.0005(9)
C4 0.0414(11) 0.0267(10) 0.0382(10) 0.0026(8) -0.0042(9) -0.0026(9)
C5 0.0549(13) 0.0275(10) 0.0310(9) 0.0035(8) -0.0044(9) 0.0049(9)
C6 0.0334(10) 0.0355(11) 0.0391(11) 0.0050(9) 0.0013(9) 0.0017(8)
C7 0.0500(13) 0.0343(11) 0.0323(10) -0.0027(9) -0.0014(9) 0.0032(10)
C8 0.0413(11) 0.0326(10) 0.0362(10) 0.0006(8) 0.0048(9) 0.0069(9)
C9 0.0441(12) 0.0342(10) 0.0288(9) 0.0039(8) 0.0043(9) 0.0053(9)
C10 0.0515(13) 0.0346(11) 0.0340(10) -0.0034(8) 0.0015(9) 0.0098(10)
C11 0.0558(18) 0.095(3) 0.092(2) -0.043(2) 0.0042(17) -0.0097(18)
F11 0.0684(15) 0.138(2) 0.109(2) -0.0390(17) -0.0209(13) 0.0016(15)
F12 0.0684(13) 0.142(3) 0.125(2) -0.094(2) 0.0118(13) -0.0158(15)
F13 0.0743(16) 0.117(2) 0.136(2) -0.0332(17) 0.0184(15) -0.0354(15)
C11A 0.0558(18) 0.095(3) 0.092(2) -0.043(2) 0.0042(17) -0.0097(18)
F11A 0.088(13) 0.096(14) 0.084(8) -0.017(9) -0.018(8) -0.023(11)
F12A 0.090(13) 0.087(8) 0.104(14) -0.015(9) -0.019(11) -0.014(8)
F13A 0.079(8) 0.112(14) 0.112(14) 0.003(12) -0.007(9) -0.003(9)
C12 0.0466(15) 0.0729(19) 0.0715(18) -0.0303(15) 0.0074(13) -0.0034(14)
O11 0.0534(12) 0.0686(14) 0.0904(15) -0.0317(12) -0.0055(11) 0.0043(11)
O12 0.0554(13) 0.0893(16) 0.122(2) -0.0565(15) -0.0085(13) 0.0047(12)
C21 0.071(2) 0.109(3) 0.0456(15) 0.0023(17) -0.0066(15) 0.008(2)
F21 0.114(7) 0.116(7) 0.063(5) 0.051(5) -0.010(5) -0.022(5)
F22 0.085(5) 0.093(6) 0.062(4) 0.015(5) -0.024(4) 0.020(5)
F23 0.118(7) 0.118(6) 0.056(4) -0.032(4) 0.023(5) 0.001(5)
C21A 0.071(2) 0.109(3) 0.0456(15) 0.0023(17) -0.0066(15) 0.008(2)
F21A 0.103(5) 0.181(10) 0.124(6) -0.010(7) -0.068(5) -0.003(6)
F22A 0.128(7) 0.150(9) 0.050(3) -0.009(6) 0.013(4) 0.017(7)
F23A 0.122(8) 0.130(5) 0.075(4) 0.053(4) 0.001(5) 0.028(5)
C21B 0.071(2) 0.109(3) 0.0456(15) 0.0023(17) -0.0066(15) 0.008(2)
F21B 0.114(10) 0.128(8) 0.072(7) -0.037(6) -0.024(8) 0.009(7)
F22B 0.091(6) 0.112(10) 0.047(6) 0.022(8) 0.012(5) 0.009(7)
F23B 0.101(9) 0.092(8) 0.059(6) 0.027(6) -0.005(6) 0.013(7)
C22 0.0504(14) 0.0541(15) 0.0415(12) 0.0045(11) -0.0005(11) 0.0086(12)
O21 0.0546(11) 0.0628(12) 0.0450(10) 0.0104(8) -0.0061(8) 0.0018(9)
O22 0.0641(13) 0.0824(15) 0.0750(14) 0.0250(12) 0.0081(11) -0.0067(12)
C31 0.094(5) 0.0407(18) 0.055(2) -0.0035(16) 0.014(3) 0.009(3)
F31 0.130(8) 0.071(4) 0.068(4) -0.007(3) 0.040(6) 0.021(5)
F32 0.126(6) 0.103(5) 0.070(4) 0.029(3) -0.019(5) 0.014(5)
F33 0.093(6) 0.048(3) 0.084(6) 0.010(3) 0.036(5) -0.009(4)
C31A 0.094(5) 0.0407(18) 0.055(2) -0.0035(16) 0.014(3) 0.009(3)
F31A 0.133(6) 0.133(6) 0.112(5) -0.002(4) 0.041(4) -0.066(5)
F32A 0.124(6) 0.075(3) 0.081(5) -0.013(3) 0.045(4) 0.014(4)
F33A 0.139(6) 0.131(6) 0.078(4) 0.060(4) 0.021(5) 0.044(6)
C31B 0.094(5) 0.0407(18) 0.055(2) -0.0035(16) 0.014(3) 0.009(3)
F31B 0.082(9) 0.085(14) 0.090(14) 0.010(11) 0.018(8) 0.011(9)
F32B 0.093(12) 0.101(14) 0.058(9) 0.000(10) 0.001(10) -0.010(11)
F33B 0.048(12) 0.049(7) 0.045(11) 0.026(7) -0.007(9) 0.016(8)
C32 0.0737(17) 0.0344(12) 0.0445(12) -0.0014(10) 0.0015(13) -0.0035(12)
O31 0.0967(15) 0.0310(8) 0.0443(9) 0.0021(7) 0.0097(10) 0.0013(9)
O32 0.1014(15) 0.0299(8) 0.0543(10) -0.0001(7) 0.0057(11) 0.0020(10)
C41 0.036(2) 0.101(3) 0.102(3) -0.038(2) 0.000(2) 0.001(2)
F41 0.089(2) 0.150(4) 0.163(4) -0.104(3) 0.003(2) 0.012(2)
F42 0.0704(19) 0.133(3) 0.164(3) -0.014(2) -0.011(2) 0.0516(19)
F43 0.083(2) 0.164(4) 0.109(2) -0.007(2) 0.0391(18) -0.008(2)
C42 0.0388(19) 0.056(2) 0.058(2) -0.0113(16) -0.0038(17) 0.0001(17)
O41 0.0412(15) 0.093(2) 0.0821(19) -0.0382(17) -0.0135(14) 0.0044(15)
O42 0.0359(12) 0.096(2) 0.0682(17) -0.0396(15) -0.0054(11) 0.0077(12)
C41A 0.036(2) 0.101(3) 0.102(3) -0.038(2) 0.000(2) 0.001(2)
F41A 0.078(6) 0.184(12) 0.179(12) -0.016(10) 0.026(7) 0.018(8)
F42A 0.169(11) 0.167(10) 0.106(7) -0.030(7) -0.032(8) 0.023(9)
F43A 0.194(11) 0.094(6) 0.153(10) -0.037(7) 0.052(9) 0.017(7)
C42A 0.067(8) 0.083(9) 0.088(9) -0.019(8) -0.008(8) 0.003(8)
O41A 0.069(7) 0.112(9) 0.114(10) -0.025(8) 0.021(7) 0.006(7)
O42A 0.105(9) 0.137(10) 0.141(10) -0.048(8) -0.015(8) -0.035(9)
C51 0.093(3) 0.156(5) 0.139(5) 0.014(4) 0.035(4) 0.046(3)
F51 0.172(9) 0.262(10) 0.135(5) -0.030(6) 0.061(6) 0.037(7)
F52 0.130(5) 0.251(8) 0.176(6) 0.018(6) -0.037(4) 0.083(5)
F53 0.290(11) 0.163(6) 0.282(10) -0.009(7) 0.033(9) 0.031(7)
C52 0.082(6) 0.131(8) 0.075(7) 0.022(6) 0.012(5) 0.007(6)
O51 0.090(4) 0.091(5) 0.126(6) 0.031(4) 0.035(4) 0.052(4)
O52 0.161(7) 0.170(6) 0.162(6) 0.051(5) 0.061(5) 0.036(6)
C51A 0.093(3) 0.156(5) 0.139(5) 0.014(4) 0.035(4) 0.046(3)
F51A 0.178(6) 0.160(6) 0.172(6) -0.060(5) 0.031(5) 0.038(5)
F52A 0.138(6) 0.154(6) 0.236(8) 0.042(6) -0.021(6) 0.046(5)
F53A 0.081(4) 0.182(7) 0.230(10) -0.013(6) 0.028(5) 0.015(4)
C52A 0.077(4) 0.070(4) 0.080(4) 0.014(4) 0.006(3) 0.019(3)
O51A 0.049(8) 0.037(7) 0.037(7) 0.013(5) 0.006(6) -0.009(5)
O52A 0.105(11) 0.081(11) 0.095(11) 0.041(8) 0.016(8) 0.027(8)
C52B 0.077(4) 0.070(4) 0.080(4) 0.014(4) 0.006(3) 0.019(3)
O51B 0.123(14) 0.128(14) 0.105(9) -0.003(10) -0.023(9) 0.014(11)
O52B 0.074(11) 0.087(12) 0.067(10) -0.012(9) 0.000(8) 0.016(9)
C52C 0.077(4) 0.070(4) 0.080(4) 0.014(4) 0.006(3) 0.019(3)
O51C 0.087(9) 0.069(8) 0.131(13) -0.017(8) 0.002(9) 0.005(6)
O52C 0.087(11) 0.069(7) 0.089(12) -0.005(9) 0.012(10) -0.004(8)

loop_
_atom_type_symbol
_atom_type_description
_atom_type_scat_dispersion_real
_atom_type_scat_dispersion_imag
_atom_type_scat_source
C C 0.0033 0.0016 'International Tables Vol C Tables 4.2.6.8 and 6.1.1.4'
H H 0.0000 0.0000 'International Tables Vol C Tables 4.2.6.8 and 6.1.1.4'
N N 0.0061 0.0033 'International Tables Vol C Tables 4.2.6.8 and 6.1.1.4'
O O 0.0106 0.0060 'International Tables Vol C Tables 4.2.6.8 and 6.1.1.4'
F F 0.0171 0.0103 'International Tables Vol C Tables 4.2.6.8 and 6.1.1.4'

loop_
_geom_angle_atom_site_label_1
_geom_angle_atom_site_label_2
_geom_angle_atom_site_label_3
_geom_angle
C1 O1 H21 134.4(12)
C2 O2 H31 126.1(17)
C7 O3 H11 126.5(14)
C8 O4 H51 123(2)
C1 N1 C3 112.59(19)
C1 N1 H1 123.7
C3 N1 H1 123.7
C2 N2 C3 113.05(17)
C2 N2 H2 123.5
C3 N2 H2 123.5
C1 N3 C5 124.14(18)
C1 N3 C4 111.93(16)
C5 N3 C4 122.36(19)
C2 N4 C6 122.97(17)
C2 N4 C4 111.79(17)
C6 N4 C4 124.74(17)
C7 N5 C5 123.30(19)
C7 N5 C9 112.35(16)
C5 N5 C9 123.71(19)
C8 N6 C6 122.77(18)
C8 N6 C9 111.73(18)
C6 N6 C9 124.08(17)
C7 N7 C10 113.2(2)
C7 N7 H7 123.4
C10 N7 H7 123.4
C8 N8 C10 113.26(18)
C8 N8 H8 123.4
C10 N8 H8 123.4
O1 C1 N1 124.6(2)
O1 C1 N3 126.0(2)
N1 C1 N3 109.37(19)
O2 C2 N2 127.3(2)
O2 C2 N4 123.12(19)
N2 C2 N4 109.61(18)
N1 C3 N2 114.41(19)
N1 C3 C4 103.31(17)
N2 C3 C4 102.64(16)
N1 C3 H3 111.9
N2 C3 H3 111.9
C4 C3 H3 111.9
N4 C4 N3 114.94(17)
N4 C4 C3 102.80(16)
N3 C4 C3 102.53(17)
N4 C4 H4 111.9
N3 C4 H4 111.9
C3 C4 H4 111.9
N5 C5 N3 114.03(17)
N5 C5 H5A 108.7
N3 C5 H5A 108.7
N5 C5 H5B 108.7
N3 C5 H5B 108.7
H5A C5 H5B 107.6
N6 C6 N4 113.58(18)
N6 C6 H6A 108.9
N4 C6 H6A 108.9
N6 C6 H6B 108.9
N4 C6 H6B 108.9
H6A C6 H6B 107.7
O3 C7 N7 126.7(2)
O3 C7 N5 125.0(2)
N7 C7 N5 108.2(2)
O4 C8 N8 126.2(2)
O4 C8 N6 124.9(2)
N8 C8 N6 108.94(19)
N5 C9 N6 115.16(16)
N5 C9 C10 102.88(18)
N6 C9 C10 103.11(16)
N5 C9 H9 111.7
N6 C9 H9 111.7
C10 C9 H9 111.7
N7 C10 N8 114.4(2)
N7 C10 C9 102.92(18)
N8 C10 C9 102.77(18)
N7 C10 H10 112.0
N8 C10 H10 112.0
C9 C10 H10 112.0
F12 C11 F13 110.1(3)
F12 C11 F11 107.8(3)
F13 C11 F11 104.7(3)
F12 C11 C12 110.9(3)
F13 C11 C12 110.5(3)
F11 C11 C12 112.7(3)
O12 C12 O11 128.9(3)
O12 C12 C11 118.4(3)
O11 C12 C11 112.7(3)
C12 O11 H11 122(3)
F22 C21 F21 106.8(6)
F22 C21 F23 107.8(6)
F21 C21 F23 108.1(7)
F22 C21 C22 112.2(5)
F21 C21 C22 114.0(5)
F23 C21 C22 107.7(5)
O22 C22 O21 128.7(2)
O22 C22 C21 121.4(3)
O21 C22 C21 110.0(2)
C22 O21 H21 108(3)
F32 C31 F31 106.4(8)
F32 C31 F33 108.5(9)
F31 C31 F33 110.8(9)
F32 C31 C32 116.1(8)
F31 C31 C32 108.3(8)
F33 C31 C32 106.7(7)
F32A C31A F31A 104.1(7)
F32A C31A F33A 109.8(7)
F31A C31A F33A 108.4(7)
F32A C31A C32 114.5(7)
F31A C31A C32 112.8(7)
F33A C31A C32 107.1(6)
F32B C31B F31B 108.0(15)
F32B C31B F33B 109.1(16)
F31B C31B F33B 107.2(15)
F32B C31B C32 106(2)
F31B C31B C32 115(2)
F33B C31B C32 112(2)
O32 C32 O31 128.1(3)
O32 C32 C31B 114.4(11)
O31 C32 C31B 117.5(11)
O32 C32 C31A 118.6(3)
O31 C32 C31A 112.8(3)
C31B C32 C31A 8.5(11)
O32 C32 C31 122.5(4)
O31 C32 C31 107.9(4)
C31B C32 C31 16.6(10)
C31A C32 C31 21.7(4)
C32 O31 H31 119(3)
F41 C41 F42 108.3(5)
F41 C41 F43 108.3(5)
F42 C41 F43 107.1(4)
F41 C41 C42 110.0(3)
F42 C41 C42 112.0(4)
F43 C41 C42 111.0(4)
O42 C42 O41 126.9(4)
O42 C42 C41 121.6(4)
O41 C42 C41 111.5(4)
C42 O41 H41 114(4)
F42A C41A F41A 106.3(13)
F42A C41A F43A 109.1(13)
F41A C41A F43A 105.6(13)
F42A C41A C42A 114.5(17)
F41A C41A C42A 104.0(17)
F43A C41A C42A 116.4(17)
O42A C42A O41A 127(3)
O42A C42A C41A 123(2)
O41A C42A C41A 111(2)
C42A O41A H41 78.5(18)
F52 C51 F53 118.5(12)
F52 C51 F51 107.0(9)
F53 C51 F51 105.2(10)
F52 C51 C52 106.4(11)
F53 C51 C52 118.3(12)
F51 C51 C52 99.1(10)
O52 C52 O51 123.9(16)
O52 C52 C51 128.4(12)
O51 C52 C51 107.8(14)
C52 O51 H51 108(4)
F52A C51A F51A 110.2(11)
F52A C51A F53A 109.8(11)
F51A C51A F53A 106.9(10)
F52A C51A C52A 106.6(10)
F51A C51A C52A 107.6(9)
F53A C51A C52A 115.8(10)
O52A C52A O51A 126.3(14)
O52A C52A C51A 122.1(11)
O51A C52A C51A 111.5(13)
C52A O51A H51 92(2)

loop_
_geom_bond_atom_site_label_1
_geom_bond_atom_site_label_2
_geom_bond_distance
O1 C1 1.243(3)
O1 H21 1.842(17)
O2 C2 1.244(2)
O2 H31 1.615(14)
O3 C7 1.232(3)
O3 H11 1.783(18)
O4 C8 1.233(3)
O4 H51 1.647(10)
N1 C1 1.344(3)
N1 C3 1.440(3)
N1 H1 0.8700
N2 C2 1.332(3)
N2 C3 1.442(3)
N2 H2 0.8700
N3 C1 1.360(3)
N3 C5 1.453(2)
N3 C4 1.453(3)
N4 C2 1.357(3)
N4 C6 1.448(3)
N4 C4 1.449(3)
N5 C7 1.364(3)
N5 C5 1.441(3)
N5 C9 1.447(3)
N6 C8 1.366(3)
N6 C6 1.440(3)
N6 C9 1.450(3)
N7 C7 1.355(3)
N7 C10 1.432(3)
N7 H7 0.8700
N8 C8 1.344(3)
N8 C10 1.439(3)
N8 H8 0.8700
C3 C4 1.559(3)
C3 H3 0.9900
C4 H4 0.9900
C5 H5A 0.9800
C5 H5B 0.9800
C6 H6A 0.9800
C6 H6B 0.9800
C9 C10 1.556(3)
C9 H9 0.9900
C10 H10 0.9900
C11 F12 1.313(4)
C11 F13 1.324(4)
C11 F11 1.325(4)
C11 C12 1.534(4)
C12 O12 1.192(3)
C12 O11 1.298(3)
O11 H11 0.848(12)
C21 F22 1.304(7)
C21 F21 1.327(6)
C21 F23 1.338(7)
C21 C22 1.535(4)
C22 O22 1.181(3)
C22 O21 1.292(3)
O21 H21 0.845(12)
C31 F32 1.303(8)
C31 F31 1.330(8)
C31 F33 1.336(8)
C31 C32 1.553(12)
C31A F32A 1.302(7)
C31A F31A 1.306(7)
C31A F33A 1.335(7)
C31A C32 1.549(9)
C31B F32B 1.302(10)
C31B F31B 1.321(10)
C31B F33B 1.330(10)
C31B C32 1.55(3)
C32 O32 1.193(3)
C32 O31 1.277(3)
O31 H31 0.853(12)
C41 F41 1.308(5)
C41 F42 1.311(5)
C41 F43 1.329(6)
C41 C42 1.531(6)
C42 O42 1.164(5)
C42 O41 1.315(5)
O41 H41 0.858(12)
C41A F42A 1.299(10)
C41A F41A 1.314(9)
C41A F43A 1.329(10)
C41A C42A 1.46(3)
C42A O42A 1.16(3)
C42A O41A 1.28(2)
O41A H41 1.40(5)
C51 F52 1.284(8)
C51 F53 1.318(9)
C51 F51 1.326(8)
C51 C52 1.64(2)
C52 O52 1.137(19)
C52 O51 1.226(15)
O51 H51 0.906(10)
C51A F52A 1.289(9)
C51A F51A 1.318(9)
C51A F53A 1.344(9)
C51A C52A 1.532(17)
C52A O52A 1.219(18)
C52A O51A 1.243(17)
O51A H51 1.28(5)
O52B H51 1.23(5)
O52C H51 1.25(6)

loop_
_geom_hbond_atom_site_label_D
_geom_hbond_atom_site_label_H
_geom_hbond_atom_site_label_A
_geom_hbond_distance_DH
_geom_hbond_distance_HA
_geom_hbond_distance_DA
_geom_hbond_angle_DHA
_geom_hbond_site_symmetry_A
N1 H1 O42 0.87 2.15 2.931(3) 149.6 .
N1 H1 O41A 0.87 2.21 2.819(16) 126.6 .
N1 H1 O4 0.87 2.47 2.983(2) 118.1 3_656
N2 H2 O32 0.87 2.20 2.994(3) 152.3 .
N2 H2 O4 0.87 2.42 2.948(2) 119.9 3_656
N7 H7 O12 0.87 2.02 2.797(3) 147.4 .
N8 H8 O32 0.87 2.11 2.877(3) 146.7 3_646
O11 H11 O3 0.848(12) 1.783(18) 2.603(3) 162(4) .
O21 H21 O1 0.845(12) 1.842(17) 2.658(2) 162(4) .
O31 H31 O2 0.853(12) 1.615(14) 2.463(2) 173(5) .
O41 H41 O1 0.858(12) 1.829(16) 2.677(4) 169(5) .
O51 H51 O4 0.906(10) 1.647(10) 2.549(6) 173(6) .

loop_
_geom_torsion_atom_site_label_1
_geom_torsion_atom_site_label_2
_geom_torsion_atom_site_label_3
_geom_torsion_atom_site_label_4
_geom_torsion
H21 O1 C1 N1 154.8(16)
H21 O1 C1 N3 -25.0(17)
C3 N1 C1 O1 -176.5(2)
C3 N1 C1 N3 3.3(3)
C5 N3 C1 O1 8.5(4)
C4 N3 C1 O1 174.4(2)
C5 N3 C1 N1 -171.35(19)
C4 N3 C1 N1 -5.4(2)
H31 O2 C2 N2 15(2)
H31 O2 C2 N4 -166(2)
C3 N2 C2 O2 178.6(2)
C3 N2 C2 N4 -0.4(3)
C6 N4 C2 O2 -8.7(3)
C4 N4 C2 O2 179.0(2)
C6 N4 C2 N2 170.4(2)
C4 N4 C2 N2 -1.9(3)
C1 N1 C3 N2 -110.9(2)
C1 N1 C3 C4 -0.2(2)
C2 N2 C3 N1 113.5(2)
C2 N2 C3 C4 2.3(2)
C2 N4 C4 N3 -107.4(2)
C6 N4 C4 N3 80.5(3)
C2 N4 C4 C3 3.2(2)
C6 N4 C4 C3 -168.93(19)
C1 N3 C4 N4 115.7(2)
C5 N3 C4 N4 -78.0(2)
C1 N3 C4 C3 5.0(2)
C5 N3 C4 C3 171.24(17)
N1 C3 C4 N4 -122.36(18)
N2 C3 C4 N4 -3.1(2)
N1 C3 C4 N3 -2.8(2)
N2 C3 C4 N3 116.43(17)
C7 N5 C5 N3 102.9(2)
C9 N5 C5 N3 -87.0(3)
C1 N3 C5 N5 -110.6(2)
C4 N3 C5 N5 84.8(3)
C8 N6 C6 N4 -111.5(2)
C9 N6 C6 N4 83.3(2)
C2 N4 C6 N6 103.2(2)
C4 N4 C6 N6 -85.6(2)
H11 O3 C7 N7 -3.3(18)
H11 O3 C7 N5 175.3(17)
C10 N7 C7 O3 173.4(2)
C10 N7 C7 N5 -5.4(3)
C5 N5 C7 O3 -6.0(3)
C9 N5 C7 O3 -177.2(2)
C5 N5 C7 N7 172.77(19)
C9 N5 C7 N7 1.7(2)
H51 O4 C8 N8 55(3)
H51 O4 C8 N6 -124(3)
C10 N8 C8 O4 -179.6(2)
C10 N8 C8 N6 -0.7(3)
C6 N6 C8 O4 9.7(3)
C9 N6 C8 O4 176.6(2)
C6 N6 C8 N8 -169.2(2)
C9 N6 C8 N8 -2.3(3)
C7 N5 C9 N6 -109.1(2)
C5 N5 C9 N6 79.8(2)
C7 N5 C9 C10 2.3(2)
C5 N5 C9 C10 -168.80(18)
C8 N6 C9 N5 115.3(2)
C6 N6 C9 N5 -78.1(3)
C8 N6 C9 C10 4.0(2)
C6 N6 C9 C10 170.70(19)
C7 N7 C10 N8 117.2(2)
C7 N7 C10 C9 6.6(3)
C8 N8 C10 N7 -107.7(2)
C8 N8 C10 C9 3.1(3)
N5 C9 C10 N7 -5.0(2)
N6 C9 C10 N7 115.06(19)
N5 C9 C10 N8 -124.12(18)
N6 C9 C10 N8 -4.0(2)
F12 C11 C12 O12 -27.7(5)
F13 C11 C12 O12 94.6(4)
F11 C11 C12 O12 -148.7(4)
F12 C11 C12 O11 152.9(4)
F13 C11 C12 O11 -84.8(4)
F11 C11 C12 O11 32.0(4)
F22 C21 C22 O22 40.6(9)
F21 C21 C22 O22 162.1(11)
F23 C21 C22 O22 -77.9(9)
F22 C21 C22 O21 -139.2(9)
F21 C21 C22 O21 -17.6(12)
F23 C21 C22 O21 102.3(9)
F32B C31B C32 O32 -61.6(18)
F31B C31B C32 O32 57(2)
F33B C31B C32 O32 179.7(16)
F32B C31B C32 O31 119.4(17)
F31B C31B C32 O31 -122(2)
F33B C31B C32 O31 1(2)
F32B C31B C32 C31A 178(8)
F31B C31B C32 C31A -64(7)
F33B C31B C32 C31A 59(7)
F32B C31B C32 C31 61(4)
F31B C31B C32 C31 -180(5)
F33B C31B C32 C31 -57(4)
F32A C31A C32 O32 0.8(8)
F31A C31A C32 O32 119.6(6)
F33A C31A C32 O32 -121.2(7)
F32A C31A C32 O31 -171.2(6)
F31A C31A C32 O31 -52.4(6)
F33A C31A C32 O31 66.8(7)
F32A C31A C32 C31B 64(8)
F31A C31A C32 C31B -178(8)
F33A C31A C32 C31B -58(8)
F32A C31A C32 C31 107.5(17)
F31A C31A C32 C31 -133.7(17)
F33A C31A C32 C31 -14.5(12)
F32 C31 C32 O32 -103.8(8)
F31 C31 C32 O32 15.8(9)
F33 C31 C32 O32 135.2(6)
F32 C31 C32 O31 63.5(8)
F31 C31 C32 O31 -176.9(6)
F33 C31 C32 O31 -57.5(7)
F32 C31 C32 C31B -169(4)
F31 C31 C32 C31B -49(4)
F33 C31 C32 C31B 70(4)
F32 C31 C32 C31A 170(2)
F31 C31 C32 C31A -70.3(15)
F33 C31 C32 C31A 49.1(12)
F41 C41 C42 O42 13.7(7)
F42 C41 C42 O42 134.2(5)
F43 C41 C42 O42 -106.2(5)
F41 C41 C42 O41 -168.0(5)
F42 C41 C42 O41 -47.5(6)
F43 C41 C42 O41 72.2(5)
F42A C41A C42A O42A 120(3)
F41A C41A C42A O42A 5(3)
F43A C41A C42A O42A -111(3)
F42A C41A C42A O41A -64(3)
F41A C41A C42A O41A -180(2)
F43A C41A C42A O41A 65(3)
F52 C51 C52 O52 93(2)
F53 C51 C52 O52 -131(2)
F51 C51 C52 O52 -18(2)
F52 C51 C52 O51 -88.7(16)
F53 C51 C52 O51 47.6(18)
F51 C51 C52 O51 160.5(14)
F52A C51A C52A O52A -10(3)
F51A C51A C52A O52A 108(2)
F53A C51A C52A O52A -132(2)
F52A C51A C52A O51A 167.7(15)
F51A C51A C52A O51A -74.2(16)
F53A C51A C52A O51A 45.3(17)
